data_2242217
loop_
_publ_author_name
'Paz, Cristian'
'Ortiz, Leandro'
'Schilde, Uwe'

_publ_section_title
;
 Crystal structure of erioflorin isolated from <i>Podanthus mitiqui</i>
 (L.)
;
_journal_coeditor_code ZL2693
_journal_issue 3
_journal_name_full 'Acta Crystallographica Section E'
_journal_page_first 334
_journal_page_last 337
_journal_paper_doi 10.1107/S2056989017001700
_journal_volume 73
_journal_year 2017
_chemical_formula_iupac 'C19 H24 O6'
_chemical_formula_moiety 'C19 H24 O6'
_chemical_formula_sum 'C19 H24 O6'
_chemical_formula_weight 348.38
_chemical_melting_point_gt 498
_chemical_melting_point_lt 499
_chemical_name_common erioflorin
_chemical_name_systematic
'(1a<i>R</i>,3<i>S</i>,4<i>Z</i>,5a<i>R</i>,8a<i>R</i>,9<i>R</i>,10a<i>R</i>)-1a,2,3,5a,7,8,8a,9,10,10a-Decahydro-3-hydroxy-4,10a-dimethyl-8-methylidene-7-oxooxireno[5,6]cyclodeca[1,2-<i>b</i>]furan-9-yl methacrylate'
_space_group_crystal_system orthorhombic
_space_group_IT_number 19
_space_group_name_Hall 'P 2ac 2ab'
_space_group_name_H-M_alt 'P 21 21 21'
_symmetry_space_group_name_Hall 'P 2ac 2ab'
_symmetry_space_group_name_H-M 'P 21 21 21'
_atom_sites_solution_hydrogens mixed
_atom_sites_solution_primary direct
_atom_sites_solution_secondary difmap
_audit_creation_method SHELXL-2014/7
_cell_angle_alpha 90
_cell_angle_beta 90
_cell_angle_gamma 90
_cell_formula_units_Z 4
_cell_length_a 8.4709(3)
_cell_length_b 9.8287(3)
_cell_length_c 22.4299(6)
_cell_measurement_reflns_used 28996
_cell_measurement_temperature 210(2)
_cell_measurement_theta_max 24.98
_cell_measurement_theta_min 1.81
_cell_volume 1867.47(10)
_computing_cell_refinement
;
X-AREA (Stoe & Cie, 2011)
;
_computing_data_collection
;
X-AREA (Stoe & Cie, 2011)
;
_computing_data_reduction
;
X-RED (Stoe & Cie, 2011)
;
_computing_molecular_graphics
;
ORTEP-3 for Windows (Farrugia, 2012) and
DIAMOND (Brandenburg, 2016)
;
_computing_publication_material
;
SHELXL2014 (Sheldrick, 2015) and
publCIF (Westrip, 2010)
;
_computing_structure_refinement
;
SHELXL2014 (Sheldrick, 2015)
;
_computing_structure_solution
;
SHELXS97 (Sheldrick, 2008)
;
_diffrn_ambient_temperature 210(2)
_diffrn_detector_area_resol_mean 6.67
_diffrn_measured_fraction_theta_full 0.997
_diffrn_measured_fraction_theta_max 0.997
_diffrn_measurement_device '2-circle goniometer'
_diffrn_measurement_device_type 'Stoe IPDS 2'
_diffrn_measurement_method 'rotation method'
_diffrn_radiation_type MoK\a
_diffrn_radiation_wavelength 0.71073
_diffrn_reflns_av_R_equivalents 0.1052
_diffrn_reflns_limit_h_max 10
_diffrn_reflns_limit_h_min -10
_diffrn_reflns_limit_k_max 11
_diffrn_reflns_limit_k_min -11
_diffrn_reflns_limit_l_max 26
_diffrn_reflns_limit_l_min -26
_diffrn_reflns_number 24317
_diffrn_reflns_theta_full 25.061
_diffrn_reflns_theta_max 25.061
_diffrn_reflns_theta_min 1.816
_exptl_absorpt_coefficient_mu 0.092
_exptl_absorpt_correction_T_max 0.8249
_exptl_absorpt_correction_T_min 0.5848
_exptl_absorpt_correction_type integration
_exptl_absorpt_process_details
;
(X-RED; Stoe & Cie, 2011)
;
_exptl_crystal_colour colourless
_exptl_crystal_density_diffrn 1.239
_exptl_crystal_density_method 'not measured'
_exptl_crystal_description needle
_exptl_crystal_F_000 744
_exptl_crystal_size_max 1.02
_exptl_crystal_size_mid 0.19
_exptl_crystal_size_min 0.06
_refine_diff_density_max 0.217
_refine_diff_density_min -0.182
_refine_ls_extinction_coef 0.019(3)
_refine_ls_extinction_expression Fc^*^=kFc[1+0.001xFc^2^\l^3^/sin(2\q)]^-1/4^
_refine_ls_extinction_method
;
SHELXL2014 (Sheldrick, 2015)
;
_refine_ls_goodness_of_fit_ref 1.086
_refine_ls_hydrogen_treatment mixed
_refine_ls_matrix_type full
_refine_ls_number_parameters 233
_refine_ls_number_reflns 3307
_refine_ls_number_restraints 0
_refine_ls_restrained_S_all 1.086
_refine_ls_R_factor_all 0.0497
_refine_ls_R_factor_gt 0.0454
_refine_ls_shift/su_max 0.000
_refine_ls_shift/su_mean 0.000
_refine_ls_structure_factor_coef Fsqd
_refine_ls_weighting_details 'w=1/[\s^2^(Fo^2^)+(0.0482P)^2^+0.5108P] where P=(Fo^2^+2Fc^2^)/3'
_refine_ls_weighting_scheme calc
_refine_ls_wR_factor_gt 0.1134
_refine_ls_wR_factor_ref 0.1159
_reflns_number_gt 2968
_reflns_number_total 3307
_reflns_threshold_expression 'I > 2\s(I)'
_cod_data_source_file zl2693sup1.cif
_cod_data_source_block I
_cod_database_code 2242217
_shelx_space_group_comment
;
The symmetry employed for this shelxl refinement is uniquely defined
by the following loop, which should always be used as a source of
symmetry information in preference to the above space-group names.
They are only intended as comments.
;
_shelx_estimated_absorpt_t_min 0.912
_shelx_estimated_absorpt_t_max 0.995

loop_
_space_group_symop_operation_xyz
'x, y, z'
'-x+1/2, -y, z+1/2'
'x+1/2, -y+1/2, -z'
'-x, y+1/2, -z+1/2'

loop_
_atom_site_type_symbol
_atom_site_label
_atom_site_fract_x
_atom_site_fract_y
_atom_site_fract_z
_atom_site_U_iso_or_equiv
_atom_site_adp_type
_atom_site_calc_flag
_atom_site_occupancy
C C1 1.2718(4) 0.7223(3) 0.94856(14) 0.0455(7) Uani d 1
H H1 1.1651 0.7406 0.9646 0.055 Uiso calc 1
C C2 1.2836(5) 0.5963(4) 0.91111(17) 0.0560(9) Uani d 1
H H2A 1.2413 0.5195 0.9340 0.067 Uiso calc 1
H H2B 1.3954 0.5777 0.9034 0.067 Uiso calc 1
C C3 1.1965(4) 0.6038(3) 0.85131(15) 0.0486(8) Uani d 1
H H3 1.1997 0.5119 0.8334 0.058 Uiso calc 1
C C4 1.0244(4) 0.6422(3) 0.85906(14) 0.0443(7) Uani d 1
C C5 0.9680(3) 0.7678(3) 0.86197(14) 0.0417(7) Uani d 1
H H5 0.8582 0.7760 0.8670 0.050 Uiso calc 1
C C6 1.0579(3) 0.8971(3) 0.85813(13) 0.0383(6) Uani d 1
H H6 1.1702 0.8782 0.8491 0.046 Uiso calc 1
C C7 1.0446(3) 0.9878(3) 0.91481(13) 0.0366(6) Uani d 1
H H7 1.0075 0.9325 0.9489 0.044 Uiso calc 1
C C8 1.1992(4) 1.0598(3) 0.93117(13) 0.0416(7) Uani d 1
H H8 1.1719 1.1426 0.9541 0.050 Uiso calc 1
C C9 1.3134(4) 0.9765(4) 0.96848(14) 0.0480(8) Uani d 1
H H9A 1.4052 1.0339 0.9771 0.058 Uiso calc 1
H H9B 1.2620 0.9568 1.0066 0.058 Uiso calc 1
C C10 1.3734(4) 0.8436(4) 0.94334(15) 0.0460(8) Uani d 1
C C11 0.9193(4) 1.0888(3) 0.89732(14) 0.0421(7) Uani d 1
C C12 0.9029(4) 1.0827(4) 0.83196(15) 0.0509(8) Uani d 1
C C13 0.8339(4) 1.1686(4) 0.93126(18) 0.0557(9) Uani d 1
H H13A 0.7575 1.2258 0.9141 0.067 Uiso calc 1
H H13B 0.8491 1.1686 0.9728 0.067 Uiso calc 1
C C14 0.9170(5) 0.5216(4) 0.86532(19) 0.0637(10) Uani d 1
H H14A 0.9229 0.4664 0.8295 0.095 Uiso calc 1
H H14B 0.8094 0.5527 0.8710 0.095 Uiso calc 1
H H14C 0.9494 0.4678 0.8994 0.095 Uiso calc 1
C C15 1.5071(4) 0.8528(5) 0.89945(19) 0.0625(10) Uani d 1
H H15A 1.5415 0.7620 0.8887 0.094 Uiso calc 1
H H15B 1.5943 0.9021 0.9173 0.094 Uiso calc 1
H H15C 1.4717 0.9005 0.8640 0.094 Uiso calc 1
C C16 1.3628(4) 1.2116(3) 0.87355(16) 0.0461(7) Uani d 1
C C17 1.4187(5) 1.2424(4) 0.81157(19) 0.0636(10) Uani d 1
C C18 1.5204(4) 1.3623(4) 0.8052(2) 0.0637(10) Uani d 1
H H18A 1.5912 1.3680 0.8391 0.096 Uiso calc 1
H H18B 1.4555 1.4436 0.8036 0.096 Uiso calc 1
H H18C 1.5815 1.3548 0.7688 0.096 Uiso calc 1
C C19 1.3174(7) 1.2043(6) 0.76391(19) 0.0893(16) Uani d 1
H H19A 1.3158 1.2558 0.7286 0.107 Uiso calc 1
H H19B 1.2519 1.1275 0.7677 0.107 Uiso calc 1
O O1 1.3989(3) 0.7432(3) 0.99078(11) 0.0602(7) Uani d 1
O O2 1.2835(3) 0.6918(3) 0.81346(11) 0.0502(6) Uani d 1
H H2 1.245(5) 0.681(5) 0.779(2) 0.075 Uiso d 1
O O3 0.9867(3) 0.9803(2) 0.80995(9) 0.0466(6) Uani d 1
O O4 0.8276(4) 1.1601(3) 0.80088(13) 0.0800(10) Uani d 1
O O5 1.2672(3) 1.1032(2) 0.87473(10) 0.0472(6) Uani d 1
O O6 1.4016(4) 1.2734(3) 0.91723(13) 0.0680(8) Uani d 1

loop_
_atom_site_aniso_label
_atom_site_aniso_U_11
_atom_site_aniso_U_22
_atom_site_aniso_U_33
_atom_site_aniso_U_12
_atom_site_aniso_U_13
_atom_site_aniso_U_23
C1 0.0439(16) 0.0556(19) 0.0370(15) 0.0101(15) -0.0056(13) 0.0065(14)
C2 0.060(2) 0.0514(18) 0.057(2) 0.0157(18) -0.0042(17) 0.0038(17)
C3 0.0514(18) 0.0456(16) 0.0488(19) 0.0022(15) 0.0046(15) -0.0048(15)
C4 0.0465(16) 0.0476(17) 0.0389(16) -0.0089(14) 0.0022(14) -0.0047(14)
C5 0.0334(13) 0.0507(17) 0.0411(16) -0.0036(13) 0.0012(12) -0.0064(15)
C6 0.0364(14) 0.0408(15) 0.0377(15) 0.0020(12) -0.0030(12) 0.0026(13)
C7 0.0344(14) 0.0395(15) 0.0358(14) 0.0005(12) 0.0007(11) 0.0006(12)
C8 0.0416(16) 0.0474(16) 0.0358(15) -0.0056(14) -0.0033(12) -0.0008(13)
C9 0.0445(17) 0.061(2) 0.0380(15) -0.0040(16) -0.0091(13) -0.0004(15)
C10 0.0368(16) 0.061(2) 0.0407(17) 0.0054(14) -0.0096(13) 0.0035(14)
C11 0.0431(17) 0.0443(16) 0.0389(15) 0.0035(14) -0.0012(13) 0.0028(13)
C12 0.0521(19) 0.059(2) 0.0420(17) 0.0135(17) -0.0024(14) 0.0072(16)
C13 0.056(2) 0.057(2) 0.055(2) 0.0140(17) 0.0025(16) 0.0002(17)
C14 0.072(2) 0.056(2) 0.063(2) -0.0208(19) 0.0096(19) -0.0086(19)
C15 0.0373(18) 0.085(3) 0.065(2) -0.0032(18) 0.0051(16) -0.003(2)
C16 0.0453(17) 0.0383(15) 0.0547(19) -0.0019(13) -0.0024(14) -0.0011(16)
C17 0.064(2) 0.065(2) 0.063(2) -0.019(2) 0.0036(18) 0.013(2)
C18 0.049(2) 0.057(2) 0.085(3) 0.0022(17) 0.014(2) 0.000(2)
C19 0.110(4) 0.114(4) 0.045(2) -0.046(3) 0.005(2) 0.005(2)
O1 0.0578(14) 0.0738(16) 0.0491(14) 0.0128(13) -0.0181(11) 0.0102(12)
O2 0.0420(12) 0.0630(14) 0.0458(12) 0.0000(11) 0.0056(10) -0.0082(11)
O3 0.0506(12) 0.0543(13) 0.0349(11) 0.0070(11) -0.0031(9) 0.0019(10)
O4 0.090(2) 0.097(2) 0.0535(16) 0.0422(18) -0.0130(15) 0.0130(16)
O5 0.0506(13) 0.0508(12) 0.0402(11) -0.0137(11) -0.0016(9) 0.0038(10)
O6 0.0806(18) 0.0558(14) 0.0675(17) -0.0177(14) 0.0062(14) -0.0152(14)

loop_
_atom_type_symbol
_atom_type_description
_atom_type_scat_dispersion_real
_atom_type_scat_dispersion_imag
_atom_type_scat_source
C C 0.0033 0.0016 'International Tables Vol C Tables 4.2.6.8 and 6.1.1.4'
H H 0.0000 0.0000 'International Tables Vol C Tables 4.2.6.8 and 6.1.1.4'
O O 0.0106 0.0060 'International Tables Vol C Tables 4.2.6.8 and 6.1.1.4'

loop_
_exptl_crystal_face_index_h
_exptl_crystal_face_index_k
_exptl_crystal_face_index_l
_exptl_crystal_face_perp_dist
9 -30 -22 1.7731
-3 30 -8 1.4165
-13 -30 21 2.7916
15 -4 14 3.9882
0 -5 -2 1.2652
-3 6 4 2.3092
1 10 4 1.5123
-15 3 -13 4.2588
13 30 -13 2.5756
9 -30 2 1.8049
-2 30 -29 1.8146
-2 -29 30 1.8439
-13 30 -13 1.7161

loop_
_geom_angle_atom_site_label_1
_geom_angle_atom_site_label_2
_geom_angle_atom_site_label_3
_geom_angle
O1 C1 C10 60.2(2)
O1 C1 C2 115.7(3)
C10 C1 C2 125.7(3)
O1 C1 H1 114.5
C10 C1 H1 114.5
C2 C1 H1 114.5
C1 C2 C3 114.7(3)
C1 C2 H2A 108.6
C3 C2 H2A 108.6
C1 C2 H2B 108.6
C3 C2 H2B 108.6
H2A C2 H2B 107.6
O2 C3 C4 114.6(3)
O2 C3 C2 107.6(3)
C4 C3 C2 112.0(3)
O2 C3 H3 107.4
C4 C3 H3 107.4
C2 C3 H3 107.4
C5 C4 C14 120.8(3)
C5 C4 C3 125.7(3)
C14 C4 C3 113.4(3)
C4 C5 C6 127.5(3)
C4 C5 H5 116.2
C6 C5 H5 116.2
O3 C6 C5 107.8(2)
O3 C6 C7 104.5(2)
C5 C6 C7 113.9(2)
O3 C6 H6 110.2
C5 C6 H6 110.2
C7 C6 H6 110.2
C11 C7 C8 111.1(2)
C11 C7 C6 102.5(2)
C8 C7 C6 113.4(2)
C11 C7 H7 109.9
C8 C7 H7 109.9
C6 C7 H7 109.9
O5 C8 C9 112.6(3)
O5 C8 C7 105.4(2)
C9 C8 C7 115.3(3)
O5 C8 H8 107.7
C9 C8 H8 107.7
C7 C8 H8 107.7
C10 C9 C8 118.3(3)
C10 C9 H9A 107.7
C8 C9 H9A 107.7
C10 C9 H9B 107.7
C8 C9 H9B 107.7
H9A C9 H9B 107.1
O1 C10 C1 59.0(2)
O1 C10 C15 113.9(3)
C1 C10 C15 122.7(3)
O1 C10 C9 111.1(3)
C1 C10 C9 118.2(3)
C15 C10 C9 116.4(3)
C13 C11 C12 123.3(3)
C13 C11 C7 129.2(3)
C12 C11 C7 107.4(3)
O4 C12 O3 122.9(3)
O4 C12 C11 126.6(3)
O3 C12 C11 110.5(3)
C11 C13 H13A 120.0
C11 C13 H13B 120.0
H13A C13 H13B 120.0
C4 C14 H14A 109.5
C4 C14 H14B 109.5
H14A C14 H14B 109.5
C4 C14 H14C 109.5
H14A C14 H14C 109.5
H14B C14 H14C 109.5
C10 C15 H15A 109.5
C10 C15 H15B 109.5
H15A C15 H15B 109.5
C10 C15 H15C 109.5
H15A C15 H15C 109.5
H15B C15 H15C 109.5
O6 C16 O5 123.6(3)
O6 C16 C17 124.7(3)
O5 C16 C17 111.7(3)
C19 C17 C18 119.6(4)
C19 C17 C16 117.0(3)
C18 C17 C16 115.9(4)
C17 C18 H18A 109.5
C17 C18 H18B 109.5
H18A C18 H18B 109.5
C17 C18 H18C 109.5
H18A C18 H18C 109.5
H18B C18 H18C 109.5
C17 C19 H19A 120.0
C17 C19 H19B 120.0
H19A C19 H19B 120.0
C1 O1 C10 60.8(2)
C3 O2 H2 106(3)
C12 O3 C6 111.4(2)
C16 O5 C8 119.4(2)

loop_
_geom_bond_atom_site_label_1
_geom_bond_atom_site_label_2
_geom_bond_distance
C1 O1 1.449(4)
C1 C10 1.475(5)
C1 C2 1.499(5)
C1 H1 0.9900
C2 C3 1.532(5)
C2 H2A 0.9800
C2 H2B 0.9800
C3 O2 1.418(4)
C3 C4 1.516(5)
C3 H3 0.9900
C4 C5 1.326(4)
C4 C14 1.501(5)
C5 C6 1.484(4)
C5 H5 0.9400
C6 O3 1.483(3)
C6 C7 1.557(4)
C6 H6 0.9900
C7 C11 1.505(4)
C7 C8 1.533(4)
C7 H7 0.9900
C8 O5 1.455(4)
C8 C9 1.519(4)
C8 H8 0.9900
C9 C10 1.511(5)
C9 H9A 0.9800
C9 H9B 0.9800
C10 O1 1.467(4)
C10 C15 1.503(5)
C11 C13 1.311(5)
C11 C12 1.474(5)
C12 O4 1.213(4)
C12 O3 1.327(4)
C13 H13A 0.9400
C13 H13B 0.9400
C14 H14A 0.9700
C14 H14B 0.9700
C14 H14C 0.9700
C15 H15A 0.9700
C15 H15B 0.9700
C15 H15C 0.9700
C16 O6 1.199(4)
C16 O5 1.338(4)
C16 C17 1.499(5)
C17 C19 1.421(6)
C17 C18 1.467(5)
C18 H18A 0.9700
C18 H18B 0.9700
C18 H18C 0.9700
C19 H19A 0.9400
C19 H19B 0.9400
O2 H2 0.85(5)

loop_
_geom_hbond_atom_site_label_D
_geom_hbond_atom_site_label_H
_geom_hbond_atom_site_label_A
_geom_hbond_site_symmetry_A
_geom_hbond_distance_DH
_geom_hbond_distance_HA
_geom_hbond_distance_DA
_geom_hbond_angle_DHA
C1 H1 O1 3_467 0.99 2.47 3.456(4) 172.9
C6 H6 O2 . 0.99 2.22 2.954(4) 130.1
C7 H7 O1 3_467 0.99 2.38 3.341(4) 164.0
O2 H2 O4 4_746 0.85(5) 1.90(5) 2.750(4) 176(5)
C13 H13B O6 3_477 0.94 2.57 3.493(5) 167.0

loop_
_geom_torsion_atom_site_label_1
_geom_torsion_atom_site_label_2
_geom_torsion_atom_site_label_3
_geom_torsion_atom_site_label_4
_geom_torsion
O1 C1 C2 C3 -155.0(3)
C10 C1 C2 C3 -84.4(4)
C1 C2 C3 O2 72.5(4)
C1 C2 C3 C4 -54.4(4)
O2 C3 C4 C5 -36.3(5)
C2 C3 C4 C5 86.7(4)
O2 C3 C4 C14 145.4(3)
C2 C3 C4 C14 -91.6(4)
C14 C4 C5 C6 178.4(3)
C3 C4 C5 C6 0.3(6)
C4 C5 C6 O3 125.5(3)
C4 C5 C6 C7 -119.1(4)
O3 C6 C7 C11 19.0(3)
C5 C6 C7 C11 -98.4(3)
O3 C6 C7 C8 -100.9(3)
C5 C6 C7 C8 141.8(3)
C11 C7 C8 O5 -74.8(3)
C6 C7 C8 O5 40.0(3)
C11 C7 C8 C9 160.4(3)
C6 C7 C8 C9 -84.8(3)
O5 C8 C9 C10 -61.5(4)
C7 C8 C9 C10 59.5(4)
C2 C1 C10 O1 -101.8(3)
O1 C1 C10 C15 100.1(3)
C2 C1 C10 C15 -1.7(5)
O1 C1 C10 C9 -98.9(3)
C2 C1 C10 C9 159.3(3)
C8 C9 C10 O1 -146.5(3)
C8 C9 C10 C1 -81.3(4)
C8 C9 C10 C15 80.9(4)
C8 C7 C11 C13 -76.3(4)
C6 C7 C11 C13 162.3(4)
C8 C7 C11 C12 104.9(3)
C6 C7 C11 C12 -16.5(3)
C13 C11 C12 O4 10.6(7)
C7 C11 C12 O4 -170.5(4)
C13 C11 C12 O3 -170.9(3)
C7 C11 C12 O3 7.9(4)
O6 C16 C17 C19 -153.5(5)
O5 C16 C17 C19 28.4(5)
O6 C16 C17 C18 -3.8(6)
O5 C16 C17 C18 178.1(3)
C2 C1 O1 C10 118.1(3)
C15 C10 O1 C1 -115.1(3)
C9 C10 O1 C1 111.1(3)
O4 C12 O3 C6 -176.3(4)
C11 C12 O3 C6 5.2(4)
C5 C6 O3 C12 105.8(3)
C7 C6 O3 C12 -15.7(3)
O6 C16 O5 C8 3.0(5)
C17 C16 O5 C8 -178.9(3)
C9 C8 O5 C16 -80.4(3)
C7 C8 O5 C16 153.1(3)

_cod_database_fobs_code 2242217
